data_1561809
loop_
_publ_author_name
'Gupta, Akanksha'
'Uma, S.'

_publ_section_title
;
 Synthesis and crystal structure of Bi6(Bi0.5Cu0.5)V2O15+
;
_journal_name_full 'Journal of Solid State Chemistry'
_journal_page_first 369
_journal_page_last 373
_journal_paper_doi 10.1016/j.jssc.2015.07.038
_journal_volume 230
_journal_year 2015
_chemical_absolute_configuration unk
_chemical_formula_moiety 'Bi7 Cu1 O16 V2'
_chemical_formula_sum 'Bi6.5 Cu0.5 O15.2 V2'
_chemical_formula_weight 1735.28
_space_group_IT_number 5
_space_group_name_Hall 'I 2y'
_space_group_name_H-M_alt 'I 1 2 1'
_symmetry_cell_setting monoclinic
_symmetry_space_group_name_Hall 'I 2y'
_symmetry_space_group_name_H-M 'I 1 2 1'
_atom_sites_solution_primary direct
_atom_sites_solution_secondary difmap
_cell_angle_alpha 90
_cell_angle_beta 96.702(16)
_cell_angle_gamma 90
_cell_formula_units_Z 2
_cell_length_a 11.2768(11)
_cell_length_b 5.4513(2)
_cell_length_c 11.055(3)
_cell_measurement_reflns_used 0
_cell_measurement_temperature 150.00(10)
_cell_measurement_theta_max 0
_cell_measurement_theta_min 0
_cell_volume 674.9(2)
_computing_molecular_graphics 'Ortep-3 for Windows (Farrugia, 1997)'
_computing_publication_material 'WinGX publication routines (Farrugia, 1999)'
_computing_structure_refinement 'SHELXL-97 (Sheldrick, 1997)'
_diffrn_ambient_temperature 150.00(10)
_diffrn_measured_fraction_theta_full 0.997
_diffrn_measured_fraction_theta_max 0.914
_diffrn_measurement_device_type 'Xcaliber Oxford Diffraction'
_diffrn_radiation_monochromator graphite
_diffrn_radiation_type MoK\a
_diffrn_radiation_wavelength 0.71073
_diffrn_reflns_av_R_equivalents 0.0692
_diffrn_reflns_av_unetI/netI 0.0596
_diffrn_reflns_limit_h_max 15
_diffrn_reflns_limit_h_min -14
_diffrn_reflns_limit_k_max 7
_diffrn_reflns_limit_k_min -7
_diffrn_reflns_limit_l_max 14
_diffrn_reflns_limit_l_min -14
_diffrn_reflns_number 4771
_diffrn_reflns_theta_full 25
_diffrn_reflns_theta_max 29.07
_diffrn_reflns_theta_min 3.64
_exptl_absorpt_coefficient_mu 85.929
_exptl_absorpt_correction_T_max 0.125
_exptl_absorpt_correction_T_min 0.019
_exptl_absorpt_correction_type analytical
_exptl_crystal_colour 'BLUE GREEN'
_exptl_crystal_density_diffrn 8.288
_exptl_crystal_density_method 'not measured'
_exptl_crystal_description 'PLATE LIKE'
_exptl_crystal_F_000 1397
_exptl_crystal_size_max 0.15
_exptl_crystal_size_mid 0.08
_exptl_crystal_size_min 0.03
_refine_diff_density_max 8.111
_refine_diff_density_min -4.344
_refine_diff_density_rms 0.955
_refine_ls_abs_structure_details 'Flack H D (1983), Acta Cryst. A39, 876-881'
_refine_ls_abs_structure_Flack 0.00
_refine_ls_extinction_coef 0.0026(2)
_refine_ls_extinction_method SHELXL
_refine_ls_goodness_of_fit_ref 1.142
_refine_ls_hydrogen_treatment undef
_refine_ls_matrix_type full
_refine_ls_number_parameters 83
_refine_ls_number_reflns 1592
_refine_ls_number_restraints 1
_refine_ls_restrained_S_all 1.141
_refine_ls_R_factor_all 0.0669
_refine_ls_R_factor_gt 0.06
_refine_ls_shift/su_max 0.001
_refine_ls_shift/su_mean 0
_refine_ls_structure_factor_coef Fsqd
_refine_ls_weighting_details 'calc w=1/[\s^2^(Fo^2^)+(0.0898P)^2^+12.2608P] where P=(Fo^2^+2Fc^2^)/3'
_refine_ls_weighting_scheme calc
_refine_ls_wR_factor_ref 0.1518
_reflns_number_gt 1392
_reflns_number_total 1592
_reflns_threshold_expression >2sigma(I)
_cod_data_source_file JSSC-2015-230-369.cif
_cod_data_source_block new
_cod_original_formula_sum 'Bi6.50 Cu0.50 O15.20 V2'
_cod_database_code 1561809

loop_
_symmetry_equiv_pos_as_xyz
'x, y, z'
'-x, y, -z'
'x+1/2, y+1/2, z+1/2'
'-x+1/2, y+1/2, -z+1/2'

loop_
_atom_site_label
_atom_site_fract_x
_atom_site_fract_y
_atom_site_fract_z
_atom_site_U_iso_or_equiv
_atom_site_adp_type
_atom_site_calc_flag
_atom_site_refinement_flags
_atom_site_occupancy
_atom_site_disorder_assembly
_atom_site_disorder_group
_atom_site_type_symbol
Bi 0.5 0.3704(11) 0.5 0.0272(6) Uani d SP 0.5 . . Bi
Cu 0.5 0.3704(11) 0.5 0.0272(6) Uani d SP 0.5 . . Cu
Bi1 0.83717(6) 0.3585(5) 0.48497(8) 0.0194(4) Uani d . 1 . . Bi
Bi2 0.6617(4) 0.7770(8) 0.6693(3) 0.0118(7) Uani d P 0.4 . . Bi
Bi2' 0.6669(3) 0.9024(4) 0.6716(3) 0.0277(9) Uani d P 0.6 . . Bi
Bi3 0.99356(7) 0.8636(4) 0.66919(7) 0.0163(3) Uani d . 1 . . Bi
V1 0.6548(5) 0.8910(17) 0.3536(5) 0.0338(19) Uani d . 1 . . V
O1 0 0.119(5) 0.5 0.022 Uiso d S 1 . . O
O2 0 0.617(6) 0.5 0.045 Uiso d S 1 . . O
O3 0.673(2) 0.095(4) 0.8477(17) 0.019(5) Uiso d . 1 . . O
O4 0.833(2) 0.097(5) 0.651(2) 0.028(6) Uiso d . 1 . . O
O5 0.5741(16) 0.889(4) 0.2371(16) 0.035(5) Uiso d . 1 . . O
O6 0.782(2) 0.898(4) 0.3535(18) 0.050(6) Uiso d . 1 . . O
O7 0.374(3) 0.104(5) 0.572(3) 0.045(8) Uiso d P 0.82 . . O
O8 0.597(2) 0.374(8) 0.638(2) 0.049(6) Uiso d P 0.78 . . O
O9 0.618(2) 0.653(4) 0.4465(19) 0.028(5) Uiso d . 1 . . O

loop_
_atom_site_aniso_label
_atom_site_aniso_U_11
_atom_site_aniso_U_22
_atom_site_aniso_U_33
_atom_site_aniso_U_12
_atom_site_aniso_U_13
_atom_site_aniso_U_23
Bi 0.0208(10) 0.0190(13) 0.0471(12) 0 0.0261(9) 0
Cu 0.0208(10) 0.0190(13) 0.0471(12) 0 0.0261(9) 0
Bi1 0.0011(4) 0.0346(7) 0.0215(5) 0.0023(8) -0.0035(3) 0.0013(8)
Bi2 0.0020(13) 0.0251(17) 0.0103(13) 0.0037(17) 0.0094(11) 0.0021(17)
Bi2' 0.0168(14) 0.031(2) 0.0374(15) -0.0175(12) 0.0127(11) -0.0199(13)
Bi3 0.0070(5) 0.0261(6) 0.0139(4) 0.0020(7) -0.0067(3) -0.0027(6)
V1 0.029(3) 0.027(5) 0.042(2) 0.017(3) -0.010(2) -0.023(3)

loop_
_atom_type_symbol
_atom_type_description
_atom_type_scat_dispersion_real
_atom_type_scat_dispersion_imag
_atom_type_scat_source
Bi Bi -4.1077 10.2566 'International Tables Vol C Tables 4.2.6.8 and 6.1.1.4'
Cu Cu 0.3201 1.2651 'International Tables Vol C Tables 4.2.6.8 and 6.1.1.4'
O O 0.0106 0.006 'International Tables Vol C Tables 4.2.6.8 and 6.1.1.4'
V V 0.3005 0.5294 'International Tables Vol C Tables 4.2.6.8 and 6.1.1.4'

loop_
_geom_angle_atom_site_label_1
_geom_angle_atom_site_label_2
_geom_angle_atom_site_label_3
_geom_angle
_geom_angle_site_symmetry_1
_geom_angle_site_symmetry_3
O8 Bi O8 179(3) . 2_656
O8 Bi O9 83.9(13) . .
O8 Bi O9 95.3(13) 2_656 .
O8 Bi O9 95.3(13) . 2_656
O8 Bi O9 83.9(13) 2_656 2_656
O9 Bi O9 89.1(11) . 2_656
O8 Bi O7 92.8(14) . .
O8 Bi O7 87.9(14) 2_656 .
O9 Bi O7 173.7(10) . .
O9 Bi O7 85.9(8) 2_656 .
O8 Bi O7 87.9(14) . 2_656
O8 Bi O7 92.8(14) 2_656 2_656
O9 Bi O7 85.9(8) . 2_656
O9 Bi O7 173.7(10) 2_656 2_656
O7 Bi O7 99.3(15) . 2_656
O8 Bi Bi2 42.4(14) . .
O8 Bi Bi2 136.4(14) 2_656 .
O9 Bi Bi2 50.3(6) . .
O9 Bi Bi2 71.6(7) 2_656 .
O7 Bi Bi2 124.2(8) . .
O7 Bi Bi2 107.8(9) 2_656 .
O8 Bi Bi2 136.4(14) . 2_656
O8 Bi Bi2 42.4(14) 2_656 2_656
O9 Bi Bi2 71.6(7) . 2_656
O9 Bi Bi2 50.3(6) 2_656 2_656
O7 Bi Bi2 107.8(9) . 2_656
O7 Bi Bi2 124.2(8) 2_656 2_656
Bi2 Bi Bi2 95.9(2) . 2_656
O8 Bi Bi2' 134.2(14) . 2_646
O8 Bi Bi2' 47.0(14) 2_656 2_646
O9 Bi Bi2' 131.7(5) . 2_646
O9 Bi Bi2' 110.5(6) 2_656 2_646
O7 Bi Bi2' 54.0(8) . 2_646
O7 Bi Bi2' 70.4(9) 2_656 2_646
Bi2 Bi Bi2' 176.58(18) . 2_646
Bi2 Bi Bi2' 87.52(7) 2_656 2_646
O8 Bi Bi2' 47.0(14) . 1_545
O8 Bi Bi2' 134.2(14) 2_656 1_545
O9 Bi Bi2' 110.5(6) . 1_545
O9 Bi Bi2' 131.7(5) 2_656 1_545
O7 Bi Bi2' 70.4(9) . 1_545
O7 Bi Bi2' 54.0(8) 2_656 1_545
Bi2 Bi Bi2' 87.52(7) . 1_545
Bi2 Bi Bi2' 176.58(18) 2_656 1_545
Bi2' Bi Bi2' 89.09(16) 2_646 1_545
O8 Bi Bi3 36.5(7) . 4_646
O8 Bi Bi3 143.5(7) 2_656 4_646
O9 Bi Bi3 109.9(6) . 4_646
O9 Bi Bi3 71.0(6) 2_656 4_646
O7 Bi Bi3 64.9(9) . 4_646
O7 Bi Bi3 114.3(8) 2_656 4_646
Bi2 Bi Bi3 59.65(9) . 4_646
Bi2 Bi Bi3 121.26(11) 2_656 4_646
Bi2' Bi Bi3 118.13(10) 2_646 4_646
Bi2' Bi Bi3 60.93(8) 1_545 4_646
O8 Bi Bi3 143.5(7) . 3_444
O8 Bi Bi3 36.5(7) 2_656 3_444
O9 Bi Bi3 71.0(6) . 3_444
O9 Bi Bi3 109.9(6) 2_656 3_444
O7 Bi Bi3 114.3(8) . 3_444
O7 Bi Bi3 64.9(9) 2_656 3_444
Bi2 Bi Bi3 121.26(11) . 3_444
Bi2 Bi Bi3 59.65(9) 2_656 3_444
Bi2' Bi Bi3 60.93(8) 2_646 3_444
Bi2' Bi Bi3 118.13(10) 1_545 3_444
Bi3 Bi Bi3 178.84(18) 4_646 3_444
O1 Bi1 O3 113.0(6) 1_655 4_656
O1 Bi1 O2 73.3(6) 1_655 1_655
O3 Bi1 O2 73.1(7) 4_656 1_655
O1 Bi1 O4 71.2(7) 1_655 .
O3 Bi1 O4 72.4(5) 4_656 .
O2 Bi1 O4 114.0(7) 1_655 .
O1 Bi1 Bi1 35.6(5) 1_655 2_756
O3 Bi1 Bi1 94.2(6) 4_656 2_756
O2 Bi1 Bi1 37.7(7) 1_655 2_756
O4 Bi1 Bi1 92.4(7) . 2_756
Bi2' Bi2 O3 113.3(9) . 4_656
Bi2' Bi2 O4 114.7(9) . 4_656
O3 Bi2 O4 86.5(9) 4_656 4_656
Bi2' Bi2 O8 165.6(10) . .
O3 Bi2 O8 79.2(9) 4_656 .
O4 Bi2 O8 71.8(9) 4_656 .
Bi2' Bi2 O9 107.7(8) . .
O3 Bi2 O9 82.2(7) 4_656 .
O4 Bi2 O9 137.2(9) 4_656 .
O8 Bi2 O9 65.6(8) . .
Bi2' Bi2 O3 46.9(7) . 1_565
O3 Bi2 O3 114.0(4) 4_656 1_565
O4 Bi2 O3 67.9(5) 4_656 1_565
O8 Bi2 O3 136.2(7) . 1_565
O9 Bi2 O3 153.0(7) . 1_565
Bi2' Bi2 O4 44.1(8) . 1_565
O3 Bi2 O4 69.2(5) 4_656 1_565
O4 Bi2 O4 114.9(5) 4_656 1_565
O8 Bi2 O4 146.8(8) . 1_565
O9 Bi2 O4 99.3(7) . 1_565
O3 Bi2 O4 69.3(6) 1_565 1_565
Bi2' Bi2 Bi2' 125.0(6) . 4_646
O3 Bi2 Bi2' 43.5(5) 4_656 4_646
O4 Bi2 Bi2' 43.1(7) 4_656 4_646
O8 Bi2 Bi2' 68.8(7) . 4_646
O9 Bi2 Bi2' 113.6(5) . 4_646
O3 Bi2 Bi2' 92.0(5) 1_565 4_646
O4 Bi2 Bi2' 93.6(6) 1_565 4_646
Bi2' Bi2 Bi 136.6(7) . .
O3 Bi2 Bi 93.9(6) 4_656 .
O4 Bi2 Bi 99.5(7) 4_656 .
O8 Bi2 Bi 30.9(7) . .
O9 Bi2 Bi 40.9(5) . .
O3 Bi2 Bi 147.7(5) 1_565 .
O4 Bi2 Bi 139.7(5) 1_565 .
Bi2' Bi2 Bi 98.13(17) 4_646 .
Bi2' Bi2 Bi3 132.3(7) . 4_646
O3 Bi2 Bi3 103.9(6) 4_656 4_646
O4 Bi2 Bi3 38.0(7) 4_656 4_646
O8 Bi2 Bi3 45.1(6) . 4_646
O9 Bi2 Bi3 105.9(5) . 4_646
O3 Bi2 Bi3 91.5(4) 1_565 4_646
O4 Bi2 Bi3 152.8(5) 1_565 4_646
Bi2' Bi2 Bi3 67.12(10) 4_646 4_646
Bi Bi2 Bi3 65.06(10) . 4_646
Bi2 Bi2' O4 123.2(9) . 1_565
Bi2 Bi2' O3 120.0(9) . 1_565
O4 Bi2' O3 85.5(9) 1_565 1_565
Bi2 Bi2' O3 52.0(7) . 4_656
O4 Bi2' O3 71.3(5) 1_565 4_656
O3 Bi2' O3 116.5(4) 1_565 4_656
Bi2 Bi2' O4 51.3(8) . 4_656
O4 Bi2' O4 117.9(5) 1_565 4_656
O3 Bi2' O4 68.8(5) 1_565 4_656
O3 Bi2' O4 72.1(7) 4_656 4_656
Bi2 Bi2' O8 157.0(9) . 1_565
O4 Bi2' O8 76.5(9) 1_565 1_565
O3 Bi2' O8 69.2(7) 1_565 1_565
O3 Bi2' O8 146.4(8) 4_656 1_565
O4 Bi2' O8 133.9(7) 4_656 1_565
Bi2 Bi2' Bi2 134.4(6) . 4_656
O4 Bi2' Bi2 43.7(6) 1_565 4_656
O3 Bi2' Bi2 41.8(6) 1_565 4_656
O3 Bi2' Bi2 94.6(5) 4_656 4_656
O4 Bi2' Bi2 92.7(6) 4_656 4_656
O8 Bi2' Bi2 67.4(6) 1_565 4_656
Bi2 Bi2' Bi 130.8(6) . 1_565
O4 Bi2' Bi 90.2(7) 1_565 1_565
O3 Bi2' Bi 95.1(6) 1_565 1_565
O3 Bi2' Bi 140.9(4) 4_656 1_565
O4 Bi2' Bi 145.0(6) 4_656 1_565
O8 Bi2' Bi 28.6(6) 1_565 1_565
Bi2 Bi2' Bi 94.76(10) 4_656 1_565
Bi2 Bi2' Bi2' 143.3(7) . 4_656
O4 Bi2' Bi2' 44.4(6) 1_565 4_656
O3 Bi2' Bi2' 42.2(6) 1_565 4_656
O3 Bi2' Bi2' 102.0(6) 4_656 4_656
O4 Bi2' Bi2' 99.7(6) 4_656 4_656
O8 Bi2' Bi2' 58.5(6) 1_565 4_656
Bi2 Bi2' Bi2' 8.90(9) 4_656 4_656
Bi Bi2' Bi2' 85.89(11) 1_565 4_656
Bi2 Bi2' Bi2' 46.1(5) . 4_646
O4 Bi2' Bi2' 90.7(7) 1_565 4_646
O3 Bi2' Bi2' 88.5(6) 1_565 4_646
O3 Bi2' Bi2' 36.6(4) 4_656 4_646
O4 Bi2' Bi2' 36.4(6) 4_656 4_646
O8 Bi2' Bi2' 154.9(6) 1_565 4_646
Bi2 Bi2' Bi2' 88.36(13) 4_656 4_646
Bi Bi2' Bi2' 176.31(13) 1_565 4_646
Bi2' Bi2' Bi2' 97.25(18) 4_656 4_646
Bi2 Bi2' Bi3 131.0(7) . 4_656
O4 Bi2' Bi3 101.2(6) 1_565 4_656
O3 Bi2' Bi3 38.4(6) 1_565 4_656
O3 Bi2' Bi3 154.9(5) 4_656 4_656
O4 Bi2' Bi3 92.0(5) 4_656 4_656
O8 Bi2' Bi3 42.2(5) 1_565 4_656
Bi2 Bi2' Bi3 66.29(7) 4_656 4_656
Bi Bi2' Bi3 60.48(7) 1_565 4_656
Bi2' Bi2' Bi3 60.80(7) 4_656 4_656
Bi2' Bi2' Bi3 122.79(17) 4_646 4_656
Bi2 Bi2' Bi3 91.3(6) . .
O4 Bi2' Bi3 32.8(7) 1_565 .
O3 Bi2' Bi3 96.0(6) 1_565 .
O3 Bi2' Bi3 39.4(5) 4_656 .
O4 Bi2' Bi3 93.2(6) 4_656 .
O8 Bi2' Bi3 109.3(6) 1_565 .
Bi2 Bi2' Bi3 60.04(7) 4_656 .
Bi Bi2' Bi3 120.01(13) 1_565 .
Bi2' Bi2' Bi3 65.58(11) 4_656 .
Bi2' Bi2' Bi3 60.04(11) 4_646 .
Bi3 Bi2' Bi3 126.25(9) 4_656 .
O4 Bi3 O2 111.4(7) 1_565 1_655
O4 Bi3 O1 71.7(6) 1_565 1_665
O2 Bi3 O1 72.1(6) 1_655 1_665
O4 Bi3 O3 73.3(5) 1_565 4_656
O2 Bi3 O3 71.2(6) 1_655 4_656
O1 Bi3 O3 113.7(5) 1_665 4_656
O4 Bi3 O8 69.4(10) 1_565 4_656
O2 Bi3 O8 140.1(12) 1_655 4_656
O1 Bi3 O8 137.0(11) 1_665 4_656
O3 Bi3 O8 71.2(9) 4_656 4_656
O4 Bi3 O6 139.0(8) 1_565 2_756
O2 Bi3 O6 80.8(5) 1_655 2_756
O1 Bi3 O6 75.9(5) 1_665 2_756
O3 Bi3 O6 144.6(7) 4_656 2_756
O8 Bi3 O6 126.2(8) 4_656 2_756
O4 Bi3 Bi2 38.2(6) 1_565 4_656
O2 Bi3 Bi2 149.2(3) 1_655 4_656
O1 Bi3 Bi2 95.1(5) 1_665 4_656
O3 Bi3 Bi2 89.9(5) 4_656 4_656
O8 Bi3 Bi2 42.1(10) 4_656 4_656
O6 Bi3 Bi2 124.2(5) 2_756 4_656
O4 Bi3 Bi 90.3(6) 1_565 3
O2 Bi3 Bi 144.9(7) 1_655 3
O1 Bi3 Bi 142.8(5) 1_665 3
O3 Bi3 Bi 90.5(4) 4_656 3
O8 Bi3 Bi 25.4(6) 4_656 3
O6 Bi3 Bi 101.0(4) 2_756 3
Bi2 Bi3 Bi 55.29(12) 4_656 3
O4 Bi3 Bi2' 89.6(6) 1_565 4_646
O2 Bi3 Bi2' 93.1(6) 1_655 4_646
O1 Bi3 Bi2' 148.8(2) 1_665 4_646
O3 Bi3 Bi2' 35.3(5) 4_656 4_646
O8 Bi3 Bi2' 47.5(10) 4_656 4_646
O6 Bi3 Bi2' 129.9(5) 2_756 4_646
Bi2 Bi3 Bi2' 83.77(6) 4_656 4_646
Bi Bi3 Bi2' 58.59(12) 3 4_646
O4 Bi3 Bi2' 32.5(7) 1_565 .
O2 Bi3 Bi2' 99.48(7) 1_655 .
O1 Bi3 Bi2' 95.49(11) 1_665 .
O3 Bi3 Bi2' 41.7(5) 4_656 .
O8 Bi3 Bi2' 58.7(6) 4_656 .
O6 Bi3 Bi2' 170.9(5) 2_756 .
Bi2 Bi3 Bi2' 52.84(7) 4_656 .
Bi Bi3 Bi2' 84.00(7) 3 .
Bi2' Bi3 Bi2' 59.15(8) 4_646 .
O6 V1 O7 105.2(17) . 2_666
O6 V1 O5 120.6(12) . .
O7 V1 O5 109.5(16) 2_666 .
O6 V1 O9 109.3(13) . .
O7 V1 O9 100.1(12) 2_666 .
O5 V1 O9 110.1(12) . .
Bi1 O1 Bi1 108.9(11) 2_656 1_455
Bi1 O1 Bi3 107.70(4) 2_656 2_646
Bi1 O1 Bi3 112.86(5) 1_455 2_646
Bi1 O1 Bi3 112.86(5) 2_656 1_445
Bi1 O1 Bi3 107.70(4) 1_455 1_445
Bi3 O1 Bi3 106.9(10) 2_646 1_445
Bi1 O2 Bi1 104.6(14) 1_455 2_656
Bi1 O2 Bi3 108.30(6) 1_455 1_455
Bi1 O2 Bi3 113.40(6) 2_656 1_455
Bi1 O2 Bi3 113.40(6) 1_455 2_656
Bi1 O2 Bi3 108.30(6) 2_656 2_656
Bi3 O2 Bi3 108.9(14) 1_455 2_656
Bi2 O3 Bi2' 94.7(7) 4_646 1_545
Bi2 O3 Bi1 117.6(11) 4_646 4_646
Bi2' O3 Bi1 116.7(9) 1_545 4_646
Bi2 O3 Bi3 113.4(9) 4_646 4_646
Bi2' O3 Bi3 106.3(9) 1_545 4_646
Bi1 O3 Bi3 107.4(7) 4_646 4_646
Bi2 O3 Bi2' 14.7(2) 4_646 4_646
Bi2' O3 Bi2' 101.2(7) 1_545 4_646
Bi1 O3 Bi2' 124.0(10) 4_646 4_646
Bi3 O3 Bi2' 98.8(8) 4_646 4_646
Bi2 O3 Bi2 102.0(7) 4_646 1_545
Bi2' O3 Bi2 13.1(2) 1_545 1_545
Bi1 O3 Bi2 103.6(8) 4_646 1_545
Bi3 O3 Bi2 112.3(9) 4_646 1_545
Bi2' O3 Bi2 110.7(7) 4_646 1_545
Bi2' O4 Bi3 114.6(11) 1_545 1_545
Bi2' O4 Bi2 93.2(8) 1_545 4_646
Bi3 O4 Bi2 103.8(11) 1_545 4_646
Bi2' O4 Bi1 118.4(12) 1_545 .
Bi3 O4 Bi1 109.4(9) 1_545 .
Bi2 O4 Bi1 115.7(11) 4_646 .
Bi2' O4 Bi2' 99.2(8) 1_545 4_646
Bi3 O4 Bi2' 112.1(10) 1_545 4_646
Bi2 O4 Bi2' 14.0(2) 4_646 4_646
Bi1 O4 Bi2' 101.8(9) . 4_646
Bi2' O4 Bi2 12.6(2) 1_545 1_545
Bi3 O4 Bi2 102.4(9) 1_545 1_545
Bi2 O4 Bi2 99.7(8) 4_646 1_545
Bi1 O4 Bi2 123.4(11) . 1_545
Bi2' O4 Bi2 107.8(8) 4_646 1_545
V1 O6 Bi3 172.0(14) . 2_756
V1 O7 Bi 154(2) 2_646 .
Bi O8 Bi2 106.7(18) . .
Bi O8 Bi3 118.1(12) . 4_646
Bi2 O8 Bi3 92.8(11) . 4_646
Bi O8 Bi2' 104.4(17) . 1_545
Bi2 O8 Bi2' 142.7(11) . 1_545
Bi3 O8 Bi2' 90.3(11) 4_646 1_545
V1 O9 Bi 153.1(14) . .
V1 O9 Bi2 110.1(10) . .
Bi O9 Bi2 88.9(7) . .

loop_
_geom_bond_atom_site_label_1
_geom_bond_atom_site_label_2
_geom_bond_site_symmetry_2
_geom_bond_distance
Bi O8 . 1.77(3)
Bi O8 2_656 1.77(3)
Bi O9 . 2.16(2)
Bi O9 2_656 2.16(2)
Bi O7 . 2.25(3)
Bi O7 2_656 2.25(3)
Bi Bi2 . 3.309(7)
Bi Bi2 2_656 3.309(7)
Bi Bi2' 2_646 3.580(6)
Bi Bi2' 1_545 3.580(6)
Bi Bi3 4_646 3.6495(13)
Bi Bi3 3_444 3.6495(13)
Bi1 O1 1_655 2.243(15)
Bi1 O3 4_656 2.270(19)
Bi1 O2 1_655 2.31(2)
Bi1 O4 . 2.33(2)
Bi1 Bi1 2_756 3.6486(14)
Bi2 Bi2' . 0.686(4)
Bi2 O3 4_656 2.14(2)
Bi2 O4 4_656 2.21(2)
Bi2 O8 . 2.33(4)
Bi2 O9 . 2.55(2)
Bi2 O3 1_565 2.62(2)
Bi2 O4 1_565 2.63(3)
Bi2 Bi2' 4_646 3.195(3)
Bi2 Bi3 4_646 3.473(5)
Bi2' O4 1_565 2.19(3)
Bi2' O3 1_565 2.21(2)
Bi2' O3 4_656 2.49(2)
Bi2' O4 4_656 2.57(2)
Bi2' O8 1_565 2.70(4)
Bi2' Bi2 4_656 3.195(3)
Bi2' Bi 1_565 3.580(6)
Bi2' Bi2' 4_656 3.632(5)
Bi2' Bi2' 4_646 3.632(5)
Bi2' Bi3 4_656 3.666(3)
Bi2' Bi3 . 3.693(4)
Bi3 O4 1_565 2.20(3)
Bi3 O2 1_655 2.31(2)
Bi3 O1 1_665 2.340(15)
Bi3 O3 4_656 2.37(2)
Bi3 O8 4_656 2.46(2)
Bi3 O6 2_756 2.58(2)
Bi3 Bi2 4_656 3.473(5)
Bi3 Bi 3 3.6495(13)
Bi3 Bi2' 4_646 3.666(3)
V1 O6 . 1.43(2)
V1 O7 2_666 1.47(3)
V1 O5 . 1.488(19)
V1 O9 . 1.73(2)
O1 Bi1 2_656 2.243(15)
O1 Bi1 1_455 2.243(15)
O1 Bi3 2_646 2.340(15)
O1 Bi3 1_445 2.340(15)
O2 Bi1 1_455 2.31(2)
O2 Bi1 2_656 2.31(2)
O2 Bi3 1_455 2.31(2)
O2 Bi3 2_656 2.31(2)
O3 Bi2 4_646 2.14(2)
O3 Bi2' 1_545 2.21(2)
O3 Bi1 4_646 2.270(19)
O3 Bi3 4_646 2.37(2)
O3 Bi2' 4_646 2.49(2)
O3 Bi2 1_545 2.62(2)
O4 Bi2' 1_545 2.19(3)
O4 Bi3 1_545 2.20(3)
O4 Bi2 4_646 2.21(2)
O4 Bi2' 4_646 2.57(2)
O4 Bi2 1_545 2.63(3)
O6 Bi3 2_756 2.58(2)
O7 V1 2_646 1.47(3)
O8 Bi3 4_646 2.46(2)
O8 Bi2' 1_545 2.70(4)

loop_
_geom_torsion_atom_site_label_1
_geom_torsion_atom_site_label_2
_geom_torsion_atom_site_label_3
_geom_torsion_atom_site_label_4
_geom_torsion
_geom_torsion_site_symmetry_1
_geom_torsion_site_symmetry_2
_geom_torsion_site_symmetry_3
_geom_torsion_site_symmetry_4
O8 Bi Bi2 Bi2' -168.3(15) . . . .
O8 Bi Bi2 Bi2' 11.4(15) 2_656 . . .
O9 Bi Bi2 Bi2' 57.0(12) . . . .
O9 Bi Bi2 Bi2' -47.7(11) 2_656 . . .
O7 Bi Bi2 Bi2' -119.3(13) . . . .
O7 Bi Bi2 Bi2' 125.7(12) 2_656 . . .
Bi2 Bi Bi2 Bi2' -3.1(9) 2_656 . . .
Bi2' Bi Bi2 Bi2' -176.3(13) 2_646 . . .
Bi2' Bi Bi2 Bi2' 176.5(10) 1_545 . . .
Bi3 Bi Bi2 Bi2' -126.0(10) 4_646 . . .
Bi3 Bi Bi2 Bi2' 54.8(10) 3_444 . . .
O8 Bi Bi2 O3 61.3(13) . . . 4_656
O8 Bi Bi2 O3 -119.0(13) 2_656 . . 4_656
O9 Bi Bi2 O3 -73.4(9) . . . 4_656
O9 Bi Bi2 O3 -178.1(7) 2_656 . . 4_656
O7 Bi Bi2 O3 110.3(12) . . . 4_656
O7 Bi Bi2 O3 -4.7(9) 2_656 . . 4_656
Bi2 Bi Bi2 O3 -133.5(5) 2_656 . . 4_656
Bi2' Bi Bi2 O3 53(2) 2_646 . . 4_656
Bi2' Bi Bi2 O3 46.1(5) 1_545 . . 4_656
Bi3 Bi Bi2 O3 103.6(5) 4_646 . . 4_656
Bi3 Bi Bi2 O3 -75.6(5) 3_444 . . 4_656
O8 Bi Bi2 O4 -25.9(13) . . . 4_656
O8 Bi Bi2 O4 153.8(13) 2_656 . . 4_656
O9 Bi Bi2 O4 -160.5(11) . . . 4_656
O9 Bi Bi2 O4 94.7(8) 2_656 . . 4_656
O7 Bi Bi2 O4 23.2(12) . . . 4_656
O7 Bi Bi2 O4 -91.8(10) 2_656 . . 4_656
Bi2 Bi Bi2 O4 139.4(7) 2_656 . . 4_656
Bi2' Bi Bi2 O4 -34(2) 2_646 . . 4_656
Bi2' Bi Bi2 O4 -41.0(7) 1_545 . . 4_656
Bi3 Bi Bi2 O4 16.4(7) 4_646 . . 4_656
Bi3 Bi Bi2 O4 -162.7(7) 3_444 . . 4_656
O8 Bi Bi2 O8 179.7(8) 2_656 . . .
O9 Bi Bi2 O8 -134.6(14) . . . .
O9 Bi Bi2 O8 120.6(13) 2_656 . . .
O7 Bi Bi2 O8 49.1(15) . . . .
O7 Bi Bi2 O8 -65.9(14) 2_656 . . .
Bi2 Bi Bi2 O8 165.3(12) 2_656 . . .
Bi2' Bi Bi2 O8 -8(3) 2_646 . . .
Bi2' Bi Bi2 O8 -15.1(12) 1_545 . . .
Bi3 Bi Bi2 O8 42.3(12) 4_646 . . .
Bi3 Bi Bi2 O8 -136.9(12) 3_444 . . .
O8 Bi Bi2 O9 134.6(14) . . . .
O8 Bi Bi2 O9 -45.7(13) 2_656 . . .
O9 Bi Bi2 O9 -104.7(11) 2_656 . . .
O7 Bi Bi2 O9 -176.3(15) . . . .
O7 Bi Bi2 O9 68.7(12) 2_656 . . .
Bi2 Bi Bi2 O9 -60.1(8) 2_656 . . .
Bi2' Bi Bi2 O9 127(2) 2_646 . . .
Bi2' Bi Bi2 O9 119.5(8) 1_545 . . .
Bi3 Bi Bi2 O9 176.9(8) 4_646 . . .
Bi3 Bi Bi2 O9 -2.2(8) 3_444 . . .
O8 Bi Bi2 O3 -89.3(15) . . . 1_565
O8 Bi Bi2 O3 90.4(15) 2_656 . . 1_565
O9 Bi Bi2 O3 136.1(12) . . . 1_565
O9 Bi Bi2 O3 31.3(11) 2_656 . . 1_565
O7 Bi Bi2 O3 -40.2(14) . . . 1_565
O7 Bi Bi2 O3 -155.2(12) 2_656 . . 1_565
Bi2 Bi Bi2 O3 76.0(9) 2_656 . . 1_565
Bi2' Bi Bi2 O3 -97(3) 2_646 . . 1_565
Bi2' Bi Bi2 O3 -104.4(9) 1_545 . . 1_565
Bi3 Bi Bi2 O3 -47.0(9) 4_646 . . 1_565
Bi3 Bi Bi2 O3 133.9(9) 3_444 . . 1_565
O8 Bi Bi2 O4 123.3(15) . . . 1_565
O8 Bi Bi2 O4 -57.1(15) 2_656 . . 1_565
O9 Bi Bi2 O4 -11.4(13) . . . 1_565
O9 Bi Bi2 O4 -116.1(11) 2_656 . . 1_565
O7 Bi Bi2 O4 172.3(13) . . . 1_565
O7 Bi Bi2 O4 57.3(12) 2_656 . . 1_565
Bi2 Bi Bi2 O4 -71.5(9) 2_656 . . 1_565
Bi2' Bi Bi2 O4 115(2) 2_646 . . 1_565
Bi2' Bi Bi2 O4 108.1(10) 1_545 . . 1_565
Bi3 Bi Bi2 O4 165.5(10) 4_646 . . 1_565
Bi3 Bi Bi2 O4 -13.6(10) 3_444 . . 1_565
O8 Bi Bi2 Bi2' 17.7(11) . . . 4_646
O8 Bi Bi2 Bi2' -162.6(11) 2_656 . . 4_646
O9 Bi Bi2 Bi2' -116.9(8) . . . 4_646
O9 Bi Bi2 Bi2' 138.3(6) 2_656 . . 4_646
O7 Bi Bi2 Bi2' 66.8(10) . . . 4_646
O7 Bi Bi2 Bi2' -48.2(8) 2_656 . . 4_646
Bi2 Bi Bi2 Bi2' -177.01(9) 2_656 . . 4_646
Bi2' Bi Bi2 Bi2' 10(2) 2_646 . . 4_646
Bi2' Bi Bi2 Bi2' 2.59(7) 1_545 . . 4_646
Bi3 Bi Bi2 Bi2' 60.02(6) 4_646 . . 4_646
Bi3 Bi Bi2 Bi2' -119.13(13) 3_444 . . 4_646
O8 Bi Bi2 Bi3 -42.3(11) . . . 4_646
O8 Bi Bi2 Bi3 137.4(11) 2_656 . . 4_646
O9 Bi Bi2 Bi3 -176.9(8) . . . 4_646
O9 Bi Bi2 Bi3 78.3(6) 2_656 . . 4_646
O7 Bi Bi2 Bi3 6.8(10) . . . 4_646
O7 Bi Bi2 Bi3 -108.2(8) 2_656 . . 4_646
Bi2 Bi Bi2 Bi3 122.97(8) 2_656 . . 4_646
Bi2' Bi Bi2 Bi3 -50(2) 2_646 . . 4_646
Bi2' Bi Bi2 Bi3 -57.43(7) 1_545 . . 4_646
Bi3 Bi Bi2 Bi3 -179.15(14) 3_444 . . 4_646
O3 Bi2 Bi2' O4 3.9(15) 4_656 . . 1_565
O4 Bi2 Bi2' O4 101.1(10) 4_656 . . 1_565
O8 Bi2 Bi2' O4 -145(3) . . . 1_565
O9 Bi2 Bi2' O4 -85.1(11) . . . 1_565
O3 Bi2 Bi2' O4 105.6(14) 1_565 . . 1_565
Bi2' Bi2 Bi2' O4 52.4(12) 4_646 . . 1_565
Bi Bi2 Bi2' O4 -120.3(10) . . . 1_565
Bi3 Bi2 Bi2' O4 142.1(8) 4_646 . . 1_565
O3 Bi2 Bi2' O3 -101.7(9) 4_656 . . 1_565
O4 Bi2 Bi2' O3 -4.5(16) 4_656 . . 1_565
O8 Bi2 Bi2' O3 109(3) . . . 1_565
O9 Bi2 Bi2' O3 169.2(8) . . . 1_565
O4 Bi2 Bi2' O3 -105.6(14) 1_565 . . 1_565
Bi2' Bi2 Bi2' O3 -53.3(10) 4_646 . . 1_565
Bi Bi2 Bi2' O3 134.1(9) . . . 1_565
Bi3 Bi2 Bi2' O3 36.5(13) 4_646 . . 1_565
O4 Bi2 Bi2' O3 97.2(12) 4_656 . . 4_656
O8 Bi2 Bi2' O3 -149(4) . . . 4_656
O9 Bi2 Bi2' O3 -89.0(9) . . . 4_656
O3 Bi2 Bi2' O3 101.7(9) 1_565 . . 4_656
O4 Bi2 Bi2' O3 -3.9(15) 1_565 . . 4_656
Bi2' Bi2 Bi2' O3 48.5(7) 4_646 . . 4_656
Bi Bi2 Bi2' O3 -124.2(12) . . . 4_656
Bi3 Bi2 Bi2' O3 138.2(11) 4_646 . . 4_656
O3 Bi2 Bi2' O4 -97.2(12) 4_656 . . 4_656
O8 Bi2 Bi2' O4 114(4) . . . 4_656
O9 Bi2 Bi2' O4 173.8(12) . . . 4_656
O3 Bi2 Bi2' O4 4.5(16) 1_565 . . 4_656
O4 Bi2 Bi2' O4 -101.1(10) 1_565 . . 4_656
Bi2' Bi2 Bi2' O4 -48.7(8) 4_646 . . 4_656
Bi Bi2 Bi2' O4 138.6(13) . . . 4_656
Bi3 Bi2 Bi2' O4 41.0(9) 4_646 . . 4_656
O3 Bi2 Bi2' O8 149.9(18) 4_656 . . 1_565
O4 Bi2 Bi2' O8 -113(2) 4_656 . . 1_565
O8 Bi2 Bi2' O8 1(4) . . . 1_565
O9 Bi2 Bi2' O8 61(2) . . . 1_565
O3 Bi2 Bi2' O8 -108(2) 1_565 . . 1_565
O4 Bi2 Bi2' O8 146(3) 1_565 . . 1_565
Bi2' Bi2 Bi2' O8 -161.6(18) 4_646 . . 1_565
Bi Bi2 Bi2' O8 26(3) . . . 1_565
Bi3 Bi2 Bi2' O8 -72(2) 4_646 . . 1_565
O3 Bi2 Bi2' Bi2 -51.5(11) 4_656 . . 4_656
O4 Bi2 Bi2' Bi2 45.7(12) 4_656 . . 4_656
O8 Bi2 Bi2' Bi2 160(3) . . . 4_656
O9 Bi2 Bi2' Bi2 -140.5(7) . . . 4_656
O3 Bi2 Bi2' Bi2 50.2(9) 1_565 . . 4_656
O4 Bi2 Bi2' Bi2 -55.4(9) 1_565 . . 4_656
Bi2' Bi2 Bi2' Bi2 -3.0(10) 4_646 . . 4_656
Bi Bi2 Bi2' Bi2 -175.69(17) . . . 4_656
Bi3 Bi2 Bi2' Bi2 86.7(9) 4_646 . . 4_656
O3 Bi2 Bi2' Bi 128.8(7) 4_656 . . 1_565
O4 Bi2 Bi2' Bi -134.0(9) 4_656 . . 1_565
O8 Bi2 Bi2' Bi -20(4) . . . 1_565
O9 Bi2 Bi2' Bi 39.8(10) . . . 1_565
O3 Bi2 Bi2' Bi -129.5(12) 1_565 . . 1_565
O4 Bi2 Bi2' Bi 124.9(13) 1_565 . . 1_565
Bi2' Bi2 Bi2' Bi 177.25(18) 4_646 . . 1_565
Bi Bi2 Bi2' Bi 4.6(13) . . . 1_565
Bi3 Bi2 Bi2' Bi -93.0(9) 4_646 . . 1_565
O3 Bi2 Bi2' Bi2' -52.7(14) 4_656 . . 4_656
O4 Bi2 Bi2' Bi2' 44.5(15) 4_656 . . 4_656
O8 Bi2 Bi2' Bi2' 158(3) . . . 4_656
O9 Bi2 Bi2' Bi2' -141.7(9) . . . 4_656
O3 Bi2 Bi2' Bi2' 49.0(11) 1_565 . . 4_656
O4 Bi2 Bi2' Bi2' -56.6(11) 1_565 . . 4_656
Bi2' Bi2 Bi2' Bi2' -4.2(14) 4_646 . . 4_656
Bi Bi2 Bi2' Bi2' -176.9(3) . . . 4_656
Bi3 Bi2 Bi2' Bi2' 85.5(12) 4_646 . . 4_656
O3 Bi2 Bi2' Bi2' -48.5(7) 4_656 . . 4_646
O4 Bi2 Bi2' Bi2' 48.7(8) 4_656 . . 4_646
O8 Bi2 Bi2' Bi2' 163(4) . . . 4_646
O9 Bi2 Bi2' Bi2' -137.5(8) . . . 4_646
O3 Bi2 Bi2' Bi2' 53.3(10) 1_565 . . 4_646
O4 Bi2 Bi2' Bi2' -52.4(12) 1_565 . . 4_646
Bi Bi2 Bi2' Bi2' -172.7(12) . . . 4_646
Bi3 Bi2 Bi2' Bi2' 89.7(8) 4_646 . . 4_646
O3 Bi2 Bi2' Bi3 -147.6(7) 4_656 . . 4_656
O4 Bi2 Bi2' Bi3 -50.4(12) 4_656 . . 4_656
O8 Bi2 Bi2' Bi3 63(4) . . . 4_656
O9 Bi2 Bi2' Bi3 123.4(8) . . . 4_656
O3 Bi2 Bi2' Bi3 -45.9(8) 1_565 . . 4_656
O4 Bi2 Bi2' Bi3 -151.5(14) 1_565 . . 4_656
Bi2' Bi2 Bi2' Bi3 -99.1(7) 4_646 . . 4_656
Bi Bi2 Bi2' Bi3 88.2(10) . . . 4_656
Bi3 Bi2 Bi2' Bi3 -9.4(13) 4_646 . . 4_656
O3 Bi2 Bi2' Bi3 -4.1(7) 4_656 . . .
O4 Bi2 Bi2' Bi3 93.1(8) 4_656 . . .
O8 Bi2 Bi2' Bi3 -153(3) . . . .
O9 Bi2 Bi2' Bi3 -93.1(6) . . . .
O3 Bi2 Bi2' Bi3 97.6(8) 1_565 . . .
O4 Bi2 Bi2' Bi3 -8.0(9) 1_565 . . .
Bi2' Bi2 Bi2' Bi3 44.4(5) 4_646 . . .
Bi Bi2 Bi2' Bi3 -128.3(7) . . . .
Bi3 Bi2 Bi2' Bi3 134.1(6) 4_646 . . .
Bi2 Bi2' Bi3 O4 167.6(13) . . . 1_565
O3 Bi2' Bi3 O4 -72.0(11) 1_565 . . 1_565
O3 Bi2' Bi3 O4 162.5(9) 4_656 . . 1_565
O4 Bi2' Bi3 O4 -141.1(10) 4_656 . . 1_565
O8 Bi2' Bi3 O4 -2.0(11) 1_565 . . 1_565
Bi2 Bi2' Bi3 O4 -49.8(11) 4_656 . . 1_565
Bi Bi2' Bi3 O4 27.4(11) 1_565 . . 1_565
Bi2' Bi2' Bi3 O4 -41.9(11) 4_656 . . 1_565
Bi2' Bi2' Bi3 O4 -156.9(11) 4_646 . . 1_565
Bi3 Bi2' Bi3 O4 -46.2(11) 4_656 . . 1_565
Bi2 Bi2' Bi3 O2 52.4(10) . . . 1_655
O4 Bi2' Bi3 O2 -115.2(13) 1_565 . . 1_655
O3 Bi2' Bi3 O2 172.8(10) 1_565 . . 1_655
O3 Bi2' Bi3 O2 47.3(10) 4_656 . . 1_655
O4 Bi2' Bi3 O2 103.7(10) 4_656 . . 1_655
O8 Bi2' Bi3 O2 -117.2(9) 1_565 . . 1_655
Bi2 Bi2' Bi3 O2 -165.0(7) 4_656 . . 1_655
Bi Bi2' Bi3 O2 -87.8(7) 1_565 . . 1_655
Bi2' Bi2' Bi3 O2 -157.1(7) 4_656 . . 1_655
Bi2' Bi2' Bi3 O2 87.9(7) 4_646 . . 1_655
Bi3 Bi2' Bi3 O2 -161.4(7) 4_656 . . 1_655
Bi2 Bi2' Bi3 O1 125.1(8) . . . 1_665
O4 Bi2' Bi3 O1 -42.5(11) 1_565 . . 1_665
O3 Bi2' Bi3 O1 -114.5(8) 1_565 . . 1_665
O3 Bi2' Bi3 O1 120.0(8) 4_656 . . 1_665
O4 Bi2' Bi3 O1 176.4(8) 4_656 . . 1_665
O8 Bi2' Bi3 O1 -44.5(7) 1_565 . . 1_665
Bi2 Bi2' Bi3 O1 -92.3(5) 4_656 . . 1_665
Bi Bi2' Bi3 O1 -15.1(5) 1_565 . . 1_665
Bi2' Bi2' Bi3 O1 -84.4(5) 4_656 . . 1_665
Bi2' Bi2' Bi3 O1 160.6(5) 4_646 . . 1_665
Bi3 Bi2' Bi3 O1 -88.7(5) 4_656 . . 1_665
Bi2 Bi2' Bi3 O3 5.1(9) . . . 4_656
O4 Bi2' Bi3 O3 -162.5(9) 1_565 . . 4_656
O3 Bi2' Bi3 O3 125.5(8) 1_565 . . 4_656
O4 Bi2' Bi3 O3 56.4(8) 4_656 . . 4_656
O8 Bi2' Bi3 O3 -164.5(8) 1_565 . . 4_656
Bi2 Bi2' Bi3 O3 147.7(7) 4_656 . . 4_656
Bi Bi2' Bi3 O3 -135.1(7) 1_565 . . 4_656
Bi2' Bi2' Bi3 O3 155.6(7) 4_656 . . 4_656
Bi2' Bi2' Bi3 O3 40.7(7) 4_646 . . 4_656
Bi3 Bi2' Bi3 O3 151.3(7) 4_656 . . 4_656
Bi2 Bi2' Bi3 O8 -91.6(13) . . . 4_656
O4 Bi2' Bi3 O8 100.8(16) 1_565 . . 4_656
O3 Bi2' Bi3 O8 28.8(13) 1_565 . . 4_656
O3 Bi2' Bi3 O8 -96.7(14) 4_656 . . 4_656
O4 Bi2' Bi3 O8 -40.3(13) 4_656 . . 4_656
O8 Bi2' Bi3 O8 98.8(14) 1_565 . . 4_656
Bi2 Bi2' Bi3 O8 51.0(12) 4_656 . . 4_656
Bi Bi2' Bi3 O8 128.2(12) 1_565 . . 4_656
Bi2' Bi2' Bi3 O8 58.9(12) 4_656 . . 4_656
Bi2' Bi2' Bi3 O8 -56.1(12) 4_646 . . 4_656
Bi3 Bi2' Bi3 O8 54.6(12) 4_656 . . 4_656
Bi2 Bi2' Bi3 O6 143(3) . . . 2_756
O4 Bi2' Bi3 O6 -24(3) 1_565 . . 2_756
O3 Bi2' Bi3 O6 -96(3) 1_565 . . 2_756
O3 Bi2' Bi3 O6 138(3) 4_656 . . 2_756
O4 Bi2' Bi3 O6 -165(3) 4_656 . . 2_756
O8 Bi2' Bi3 O6 -26(3) 1_565 . . 2_756
Bi2 Bi2' Bi3 O6 -74(3) 4_656 . . 2_756
Bi Bi2' Bi3 O6 3(3) 1_565 . . 2_756
Bi2' Bi2' Bi3 O6 -66(3) 4_656 . . 2_756
Bi2' Bi2' Bi3 O6 179(3) 4_646 . . 2_756
Bi3 Bi2' Bi3 O6 -70(3) 4_656 . . 2_756
Bi2 Bi2' Bi3 Bi2 -142.6(6) . . . 4_656
O4 Bi2' Bi3 Bi2 49.8(11) 1_565 . . 4_656
O3 Bi2' Bi3 Bi2 -22.3(6) 1_565 . . 4_656
O3 Bi2' Bi3 Bi2 -147.7(7) 4_656 . . 4_656
O4 Bi2' Bi3 Bi2 -91.3(5) 4_656 . . 4_656
O8 Bi2' Bi3 Bi2 47.8(6) 1_565 . . 4_656
Bi Bi2' Bi3 Bi2 77.16(9) 1_565 . . 4_656
Bi2' Bi2' Bi3 Bi2 7.84(11) 4_656 . . 4_656
Bi2' Bi2' Bi3 Bi2 -107.10(11) 4_646 . . 4_656
Bi3 Bi2' Bi3 Bi2 3.54(17) 4_656 . . 4_656
Bi2 Bi2' Bi3 Bi -92.3(7) . . . 3
O4 Bi2' Bi3 Bi 100.1(11) 1_565 . . 3
O3 Bi2' Bi3 Bi 28.0(6) 1_565 . . 3
O3 Bi2' Bi3 Bi -97.5(7) 4_656 . . 3
O4 Bi2' Bi3 Bi -41.0(5) 4_656 . . 3
O8 Bi2' Bi3 Bi 98.1(6) 1_565 . . 3
Bi2 Bi2' Bi3 Bi 50.30(14) 4_656 . . 3
Bi Bi2' Bi3 Bi 127.45(16) 1_565 . . 3
Bi2' Bi2' Bi3 Bi 58.14(10) 4_656 . . 3
Bi2' Bi2' Bi3 Bi -56.80(16) 4_646 . . 3
Bi3 Bi2' Bi3 Bi 53.84(13) 4_656 . . 3
Bi2 Bi2' Bi3 Bi2' -35.5(5) . . . 4_646
O4 Bi2' Bi3 Bi2' 156.9(11) 1_565 . . 4_646
O3 Bi2' Bi3 Bi2' 84.8(6) 1_565 . . 4_646
O3 Bi2' Bi3 Bi2' -40.7(7) 4_656 . . 4_646
O4 Bi2' Bi3 Bi2' 15.8(6) 4_656 . . 4_646
O8 Bi2' Bi3 Bi2' 154.9(6) 1_565 . . 4_646
Bi2 Bi2' Bi3 Bi2' 107.10(11) 4_656 . . 4_646
Bi Bi2' Bi3 Bi2' -175.74(15) 1_565 . . 4_646
Bi2' Bi2' Bi3 Bi2' 114.94(18) 4_656 . . 4_646
Bi3 Bi2' Bi3 Bi2' 110.6(2) 4_656 . . 4_646
O1 Bi1 O4 Bi2' -133.0(11) 1_655 . . 1_545
O3 Bi1 O4 Bi2' 104.3(14) 4_656 . . 1_545
O2 Bi1 O4 Bi2' 166.0(8) 1_655 . . 1_545
Bi1 Bi1 O4 Bi2' -162.0(10) 2_756 . . 1_545
O1 Bi1 O4 Bi3 0.9(9) 1_655 . . 1_545
O3 Bi1 O4 Bi3 -121.8(15) 4_656 . . 1_545
O2 Bi1 O4 Bi3 -60.1(13) 1_655 . . 1_545
Bi1 Bi1 O4 Bi3 -28.2(9) 2_756 . . 1_545
O1 Bi1 O4 Bi2 117.7(13) 1_655 . . 4_646
O3 Bi1 O4 Bi2 -5.0(6) 4_656 . . 4_646
O2 Bi1 O4 Bi2 56.7(14) 1_655 . . 4_646
Bi1 Bi1 O4 Bi2 88.6(11) 2_756 . . 4_646
O1 Bi1 O4 Bi2' 119.7(10) 1_655 . . 4_646
O3 Bi1 O4 Bi2' -3.0(4) 4_656 . . 4_646
O2 Bi1 O4 Bi2' 58.7(12) 1_655 . . 4_646
Bi1 Bi1 O4 Bi2' 90.6(7) 2_756 . . 4_646
O1 Bi1 O4 Bi2 -119.5(11) 1_655 . . 1_545
O3 Bi1 O4 Bi2 117.8(15) 4_656 . . 1_545
O2 Bi1 O4 Bi2 179.5(9) 1_655 . . 1_545
Bi1 Bi1 O4 Bi2 -148.5(10) 2_756 . . 1_545
O7 V1 O6 Bi3 -172(10) 2_666 . . 2_756
O5 V1 O6 Bi3 -47(11) . . . 2_756
O9 V1 O6 Bi3 82(11) . . . 2_756
O8 Bi O7 V1 -36(4) . . . 2_646
O8 Bi O7 V1 145(5) 2_656 . . 2_646
O9 Bi O7 V1 -94(12) . . . 2_646
O9 Bi O7 V1 -131(5) 2_656 . . 2_646
O7 Bi O7 V1 53(4) 2_656 . . 2_646
Bi2 Bi O7 V1 -66(5) . . . 2_646
Bi2 Bi O7 V1 -177(4) 2_656 . . 2_646
Bi2' Bi O7 V1 110(4) 2_646 . . 2_646
Bi2' Bi O7 V1 6(4) 1_545 . . 2_646
Bi3 Bi O7 V1 -60(4) 4_646 . . 2_646
Bi3 Bi O7 V1 119(4) 3_444 . . 2_646
O8 Bi O8 Bi2 -10.9(11) 2_656 . . .
O9 Bi O8 Bi2 33.4(9) . . . .
O9 Bi O8 Bi2 -55.1(10) 2_656 . . .
O7 Bi O8 Bi2 -141.3(11) . . . .
O7 Bi O8 Bi2 119.5(11) 2_656 . . .
Bi2 Bi O8 Bi2 -21.5(16) 2_656 . . .
Bi2' Bi O8 Bi2 179.3(2) 2_646 . . .
Bi2' Bi O8 Bi2 159.1(15) 1_545 . . .
Bi3 Bi O8 Bi2 -103(2) 4_646 . . .
Bi3 Bi O8 Bi2 79(2) 3_444 . . .
O8 Bi O8 Bi3 92(2) 2_656 . . 4_646
O9 Bi O8 Bi3 136(2) . . . 4_646
O9 Bi O8 Bi3 48(2) 2_656 . . 4_646
O7 Bi O8 Bi3 -39(2) . . . 4_646
O7 Bi O8 Bi3 -138(2) 2_656 . . 4_646
Bi2 Bi O8 Bi3 103(2) . . . 4_646
Bi2 Bi O8 Bi3 81(2) 2_656 . . 4_646
Bi2' Bi O8 Bi3 -78(2) 2_646 . . 4_646
Bi2' Bi O8 Bi3 -98(2) 1_545 . . 4_646
Bi3 Bi O8 Bi3 -178.0(3) 3_444 . . 4_646
O8 Bi O8 Bi2' -170.0(9) 2_656 . . 1_545
O9 Bi O8 Bi2' -125.7(10) . . . 1_545
O9 Bi O8 Bi2' 145.8(8) 2_656 . . 1_545
O7 Bi O8 Bi2' 59.6(11) . . . 1_545
O7 Bi O8 Bi2' -39.5(10) 2_656 . . 1_545
Bi2 Bi O8 Bi2' -159.1(15) . . . 1_545
Bi2 Bi O8 Bi2' 179.4(2) 2_656 . . 1_545
Bi2' Bi O8 Bi2' 20.3(14) 2_646 . . 1_545
Bi3 Bi O8 Bi2' 98(2) 4_646 . . 1_545
Bi3 Bi O8 Bi2' -80(2) 3_444 . . 1_545
Bi2' Bi2 O8 Bi 34(4) . . . .
O3 Bi2 O8 Bi -117.0(12) 4_656 . . .
O4 Bi2 O8 Bi 153.1(14) 4_656 . . .
O9 Bi2 O8 Bi -30.7(9) . . . .
O3 Bi2 O8 Bi 129.5(11) 1_565 . . .
O4 Bi2 O8 Bi -99.1(18) 1_565 . . .
Bi2' Bi2 O8 Bi -161.1(12) 4_646 . . .
Bi3 Bi2 O8 Bi 120.5(15) 4_646 . . .
Bi2' Bi2 O8 Bi3 -86(4) . . . 4_646
O3 Bi2 O8 Bi3 122.5(10) 4_656 . . 4_646
O4 Bi2 O8 Bi3 32.5(8) 4_656 . . 4_646
O9 Bi2 O8 Bi3 -151.3(12) . . . 4_646
O3 Bi2 O8 Bi3 8.9(17) 1_565 . . 4_646
O4 Bi2 O8 Bi3 140.4(12) 1_565 . . 4_646
Bi2' Bi2 O8 Bi3 78.4(7) 4_646 . . 4_646
Bi Bi2 O8 Bi3 -120.5(15) . . . 4_646
Bi2' Bi2 O8 Bi2' 18E1(10) . . . 1_545
O3 Bi2 O8 Bi2' 28.2(15) 4_656 . . 1_545
O4 Bi2 O8 Bi2' -61.7(17) 4_656 . . 1_545
O9 Bi2 O8 Bi2' 114.5(17) . . . 1_545
O3 Bi2 O8 Bi2' -85.3(19) 1_565 . . 1_545
O4 Bi2 O8 Bi2' 46(3) 1_565 . . 1_545
Bi2' Bi2 O8 Bi2' -15.9(13) 4_646 . . 1_545
Bi Bi2 O8 Bi2' 145(2) . . . 1_545
Bi3 Bi2 O8 Bi2' -94.3(17) 4_646 . . 1_545
O6 V1 O9 Bi -151(2) . . . .
O7 V1 O9 Bi 99(3) 2_666 . . .
O5 V1 O9 Bi -16(3) . . . .
O6 V1 O9 Bi2 76.9(13) . . . .
O7 V1 O9 Bi2 -33.2(13) 2_666 . . .
O5 V1 O9 Bi2 -148.4(10) . . . .
O8 Bi O9 V1 -165(3) . . . .
O8 Bi O9 V1 14(3) 2_656 . . .
O9 Bi O9 V1 -69(2) 2_656 . . .
O7 Bi O9 V1 -107(12) . . . .
O7 Bi O9 V1 107(3) 2_656 . . .
Bi2 Bi O9 V1 -136(3) . . . .
Bi2 Bi O9 V1 -21(2) 2_656 . . .
Bi2' Bi O9 V1 48(3) 2_646 . . .
Bi2' Bi O9 V1 156(2) 1_545 . . .
Bi3 Bi O9 V1 -139(2) 4_646 . . .
Bi3 Bi O9 V1 42(2) 3_444 . . .
O8 Bi O9 Bi2 -28.9(12) . . . .
O8 Bi O9 Bi2 150.3(12) 2_656 . . .
O9 Bi O9 Bi2 66.6(5) 2_656 . . .
O7 Bi O9 Bi2 29(13) . . . .
O7 Bi O9 Bi2 -117.2(12) 2_656 . . .
Bi2 Bi O9 Bi2 114.6(6) 2_656 . . .
Bi2' Bi O9 Bi2 -176.3(3) 2_646 . . .
Bi2' Bi O9 Bi2 -68.2(6) 1_545 . . .
Bi3 Bi O9 Bi2 -2.8(7) 4_646 . . .
Bi3 Bi O9 Bi2 178.0(7) 3_444 . . .
Bi2' Bi2 O9 V1 17.7(13) . . . .
O3 Bi2 O9 V1 -94.3(12) 4_656 . . .
O4 Bi2 O9 V1 -170.6(10) 4_656 . . .
O8 Bi2 O9 V1 -175.9(14) . . . .
O3 Bi2 O9 V1 35(2) 1_565 . . .
O4 Bi2 O9 V1 -27.0(11) 1_565 . . .
Bi2' Bi2 O9 V1 -125.1(9) 4_646 . . .
Bi Bi2 O9 V1 160.5(16) . . . .
Bi3 Bi2 O9 V1 163.3(9) 4_646 . . .
Bi2' Bi2 O9 Bi -142.7(9) . . . .
O3 Bi2 O9 Bi 105.2(8) 4_656 . . .
O4 Bi2 O9 Bi 28.9(16) 4_656 . . .
O8 Bi2 O9 Bi 23.6(8) . . . .
O3 Bi2 O9 Bi -125.3(14) 1_565 . . .
O4 Bi2 O9 Bi 172.6(8) 1_565 . . .
Bi2' Bi2 O9 Bi 74.4(7) 4_646 . . .
Bi3 Bi2 O9 Bi 2.9(7) 4_646 . . .
